data_7159238
loop_
_publ_author_name
'Gugulothu, Kishan'
'Jatoth, Ramanna'
'Edukondalu, Peramalla'
'Vanga, Anusha'
'Matta, Raghavender'
'Shiva Kumar, K.'

_publ_section_title
;
 Synthesis of fused bis-indazoles/indazoles <i>via</i> a one-pot
 sequential strategy.
;
_journal_issue 13
_journal_name_full 'Organic &amp; biomolecular chemistry'
_journal_page_first 2816
_journal_page_last 2821
_journal_paper_doi 10.1039/d3ob00121k
_journal_volume 21
_journal_year 2023
_chemical_formula_moiety 'C18 H16 N4'
_chemical_formula_sum 'C18 H16 N4'
_chemical_formula_weight 288.35
_space_group_crystal_system monoclinic
_space_group_IT_number 15
_space_group_name_Hall '-C 2yc'
_space_group_name_H-M_alt 'C 1 2/c 1'
_atom_sites_solution_hydrogens geom
_audit_creation_method SHELXL-2018/3
_audit_update_record
;
2022-10-31 deposited with the CCDC.	2023-03-09 downloaded from the CCDC.
;
_cell_angle_alpha 90
_cell_angle_beta 122.24(1)
_cell_angle_gamma 90
_cell_formula_units_Z 4
_cell_length_a 12.637(1)
_cell_length_b 14.143(1)
_cell_length_c 9.403(1)
_cell_measurement_reflns_used 1458
_cell_measurement_temperature 273(2)
_cell_measurement_theta_max 0.988
_cell_measurement_theta_min 0.980
_cell_volume 1421.4(3)
_computing_cell_refinement 'Bruker SHELXL'
_computing_data_collection 'Bruker APEX3'
_computing_data_reduction 'Bruker SAINT'
_computing_molecular_graphics 'Bruker SHELXTL'
_computing_publication_material 'Bruker SHELXTL'
_computing_structure_refinement 'SHELXL-2018/3 (Sheldrick, 2018)'
_computing_structure_solution 'SHELXT 2018/2 (Sheldrick, 2018)'
_diffrn_ambient_temperature 273(2)
_diffrn_measured_fraction_theta_full 1.000
_diffrn_measured_fraction_theta_max 1.000
_diffrn_measurement_device_type 'Bruker D8 Venture photon 100 CMOS detector'
_diffrn_measurement_method 'Omega and Phi scans'
_diffrn_radiation_type MoK\a
_diffrn_radiation_wavelength 0.71073
_diffrn_reflns_av_R_equivalents 0.1023
_diffrn_reflns_av_unetI/netI 0.0497
_diffrn_reflns_Laue_measured_fraction_full 1.000
_diffrn_reflns_Laue_measured_fraction_max 1.000
_diffrn_reflns_limit_h_max 15
_diffrn_reflns_limit_h_min -15
_diffrn_reflns_limit_k_max 17
_diffrn_reflns_limit_k_min -17
_diffrn_reflns_limit_l_max 11
_diffrn_reflns_limit_l_min -11
_diffrn_reflns_number 14639
_diffrn_reflns_point_group_measured_fraction_full 1.000
_diffrn_reflns_point_group_measured_fraction_max 1.000
_diffrn_reflns_theta_full 25.242
_diffrn_reflns_theta_max 26.386
_diffrn_reflns_theta_min 2.388
_diffrn_source microfocus
_exptl_absorpt_coefficient_mu 0.083
_exptl_absorpt_correction_T_max 0.988
_exptl_absorpt_correction_T_min 0.980
_exptl_absorpt_correction_type multi-scan
_exptl_crystal_colour colorless
_exptl_crystal_density_diffrn 1.347
_exptl_crystal_description plate
_exptl_crystal_F_000 608.0
_exptl_crystal_size_max 0.25
_exptl_crystal_size_mid 0.20
_exptl_crystal_size_min 0.15
_refine_diff_density_max 0.164
_refine_diff_density_min -0.205
_refine_diff_density_rms 0.043
_refine_ls_extinction_method none
_refine_ls_goodness_of_fit_ref 0.965
_refine_ls_hydrogen_treatment constr
_refine_ls_matrix_type full
_refine_ls_number_parameters 100
_refine_ls_number_reflns 1458
_refine_ls_number_restraints 0
_refine_ls_restrained_S_all 0.965
_refine_ls_R_factor_all 0.0628
_refine_ls_R_factor_gt 0.0428
_refine_ls_shift/su_max 0.000
_refine_ls_shift/su_mean 0.000
_refine_ls_structure_factor_coef Fsqd
_refine_ls_weighting_details 'w=1/[\s^2^(Fo^2^)+(0.1000P)^2^+0.2974P] where P=(Fo^2^+2Fc^2^)/3'
_refine_ls_weighting_scheme calc
_refine_ls_wR_factor_gt 0.1237
_refine_ls_wR_factor_ref 0.1441
_reflns_Friedel_coverage 0.000
_reflns_number_gt 1119
_reflns_number_total 1458
_reflns_threshold_expression 'I > 2\s(I)'
_cod_data_source_file d3ob00121k2.cif
_cod_data_source_block DATAM_a_CCDC1
_cod_depositor_comments 'Adding full bibliography for 7159236--7159238.cif.'
_cod_original_cell_volume 1421.5(1)
_cod_original_sg_symbol_H-M 'C 2/c'
_cod_database_code 7159238
_shelx_shelxl_version_number 2018/3
_shelx_space_group_comment
;
The symmetry employed for this shelxl refinement is uniquely defined
by the following loop, which should always be used as a source of
symmetry information in preference to the above space-group names.
They are only intended as comments.
;

loop_
_space_group_symop_operation_xyz
'x, y, z'
'-x, y, -z+1/2'
'x+1/2, y+1/2, z'
'-x+1/2, y+1/2, -z+1/2'
'-x, -y, -z'
'x, -y, z-1/2'
'-x+1/2, -y+1/2, -z'
'x+1/2, -y+1/2, z-1/2'

loop_
_atom_site_label
_atom_site_type_symbol
_atom_site_fract_x
_atom_site_fract_y
_atom_site_fract_z
_atom_site_U_iso_or_equiv
_atom_site_adp_type
_atom_site_occupancy
_atom_site_site_symmetry_order
_atom_site_calc_flag
_atom_site_refinement_flags_posn
_atom_site_refinement_flags_adp
_atom_site_refinement_flags_occupancy
_atom_site_disorder_assembly
_atom_site_disorder_group
N2 N 0.37221(12) 0.61378(9) 0.57610(15) 0.0383(4) Uani 1 1 d . . . . .
N1 N 0.29786(12) 0.62838(10) 0.40894(14) 0.0419(4) Uani 1 1 d . . . . .
C8 C 0.45558(13) 0.68441(10) 0.65986(17) 0.0367(4) Uani 1 1 d . . . . .
C9 C 0.43327(14) 0.75224(11) 0.53880(18) 0.0360(4) Uani 1 1 d . . . . .
C14 C 0.33464(14) 0.71379(11) 0.38544(18) 0.0382(4) Uani 1 1 d . . . . .
C15 C 0.35143(15) 0.52904(11) 0.64652(19) 0.0433(4) Uani 1 1 d . . . . .
H15A H 0.265024 0.509411 0.573428 0.052 Uiso 1 1 calc R U . . .
H15B H 0.364152 0.544701 0.755026 0.052 Uiso 1 1 calc R U . . .
C16 C 0.43595(15) 0.44650(11) 0.66880(19) 0.0447(4) Uani 1 1 d . . . . .
H16A H 0.393406 0.388288 0.663501 0.054 Uiso 1 1 calc R U . . .
H16B H 0.447736 0.446231 0.574968 0.054 Uiso 1 1 calc R U . . .
C13 C 0.28797(16) 0.76333(12) 0.23247(19) 0.0454(4) Uani 1 1 d . . . . .
H13 H 0.222658 0.739123 0.131362 0.054 Uiso 1 1 calc R U . . .
C10 C 0.48636(15) 0.84035(11) 0.54083(19) 0.0436(4) Uani 1 1 d . . . . .
H10 H 0.550678 0.866438 0.640780 0.052 Uiso 1 1 calc R U . . .
C11 C 0.44032(18) 0.88580(12) 0.3918(2) 0.0500(5) Uani 1 1 d . . . . .
H11 H 0.474316 0.943804 0.390140 0.060 Uiso 1 1 calc R U . . .
C12 C 0.34171(17) 0.84704(13) 0.2386(2) 0.0511(5) Uani 1 1 d . . . . .
H12 H 0.313169 0.880317 0.139225 0.061 Uiso 1 1 calc R U . . .

loop_
_atom_site_aniso_label
_atom_site_aniso_U_11
_atom_site_aniso_U_22
_atom_site_aniso_U_33
_atom_site_aniso_U_23
_atom_site_aniso_U_13
_atom_site_aniso_U_12
N2 0.0392(7) 0.0367(8) 0.0300(7) -0.0004(5) 0.0124(6) -0.0011(5)
N1 0.0411(7) 0.0452(8) 0.0279(7) -0.0018(5) 0.0106(6) 0.0010(6)
C8 0.0395(8) 0.0342(8) 0.0296(8) -0.0019(6) 0.0138(7) 0.0011(6)
C9 0.0371(8) 0.0352(8) 0.0296(7) 0.0003(6) 0.0136(6) 0.0050(6)
C14 0.0383(8) 0.0391(9) 0.0310(8) 0.0003(6) 0.0143(6) 0.0052(7)
C15 0.0462(9) 0.0405(9) 0.0409(9) -0.0020(7) 0.0218(7) -0.0062(7)
C16 0.0584(11) 0.0354(8) 0.0391(9) -0.0016(7) 0.0252(8) -0.0062(7)
C13 0.0444(9) 0.0526(10) 0.0287(8) 0.0020(7) 0.0125(7) 0.0080(8)
C10 0.0463(9) 0.0387(9) 0.0376(8) 0.0011(7) 0.0170(7) 0.0024(7)
C11 0.0579(11) 0.0415(10) 0.0488(10) 0.0055(7) 0.0273(9) 0.0022(8)
C12 0.0565(11) 0.0534(11) 0.0392(9) 0.0151(8) 0.0227(8) 0.0127(9)

loop_
_atom_type_symbol
_atom_type_description
_atom_type_scat_dispersion_real
_atom_type_scat_dispersion_imag
_atom_type_scat_source
C C 0.0033 0.0016 'International Tables Vol C Tables 4.2.6.8 and 6.1.1.4'
H H 0.0000 0.0000 'International Tables Vol C Tables 4.2.6.8 and 6.1.1.4'
N N 0.0061 0.0033 'International Tables Vol C Tables 4.2.6.8 and 6.1.1.4'
O O 0.0106 0.0060 'International Tables Vol C Tables 4.2.6.8 and 6.1.1.4'

loop_
_geom_angle_atom_site_label_1
_geom_angle_atom_site_label_2
_geom_angle_atom_site_label_3
_geom_angle
_geom_angle_site_symmetry_1
_geom_angle_site_symmetry_3
_geom_angle_publ_flag
N1 N2 C8 113.94(13) . . ?
N1 N2 C15 118.18(12) . . ?
C8 N2 C15 127.81(13) . . ?
N2 N1 C14 103.90(12) . . ?
N2 C8 C9 106.01(13) . . ?
N2 C8 C8 123.73(11) . 2_656 ?
C9 C8 C8 130.24(11) . 2_656 ?
C8 C9 C10 135.05(14) . . ?
C8 C9 C14 104.53(13) . . ?
C10 C9 C14 120.41(14) . . ?
N1 C14 C13 127.91(14) . . ?
N1 C14 C9 111.61(13) . . ?
C13 C14 C9 120.48(15) . . ?
N2 C15 C16 114.21(13) . . ?
C16 C16 C15 115.57(11) 2_656 . ?
C12 C13 C14 117.60(15) . . ?
C11 C10 C9 117.73(15) . . ?
C10 C11 C12 121.68(17) . . ?
C13 C12 C11 122.09(15) . . ?

loop_
_geom_bond_atom_site_label_1
_geom_bond_atom_site_label_2
_geom_bond_distance
_geom_bond_site_symmetry_2
_geom_bond_publ_flag
N2 N1 1.3491(17) . ?
N2 C8 1.3575(19) . ?
N2 C15 1.4593(19) . ?
N1 C14 1.354(2) . ?
C8 C9 1.398(2) . ?
C8 C8 1.450(3) 2_656 ?
C9 C10 1.411(2) . ?
C9 C14 1.418(2) . ?
C14 C13 1.415(2) . ?
C15 C16 1.519(2) . ?
C16 C16 1.521(3) 2_656 ?
C13 C12 1.351(2) . ?
C10 C11 1.359(2) . ?
C11 C12 1.419(2) . ?
